data_4318251
loop_
_publ_author_name
'Bao-Hui Xia'
'Chi-Ming Che'
'David Lee Phillips'
'King-Hung Leung'
'Kung-Kai Cheung'

_publ_section_title
;
 Metal-Metal Interactions in Dinuclear d8 Metal Cyanide Complexes
 Supported by Phosphine Ligands. Spectroscopic Properties and ab Initio
 Calculations of [M2(\m-diphosphine)2(CN)4] and trans-[M(phosphine)2(CN)2]
 (M = Pt, Ni)
;
_journal_name_full 'Inorganic Chemistry'
_journal_page_first 3866
_journal_page_last 3875
_journal_paper_doi 10.1021/ic020077j
_journal_volume 41
_journal_year 2002
_chemical_formula_sum 'C14 H28 N4 Ni2 P4'
_chemical_formula_weight 493.70
_chemical_name_systematic
;
  ?
;
_space_group_IT_number 14
_symmetry_cell_setting monoclinic
_symmetry_space_group_name_Hall '-P 2yn'
_symmetry_space_group_name_H-M 'P 1 21/n 1'
_atom_sites_solution_hydrogens geom
_atom_sites_solution_primary direct
_atom_sites_solution_secondary difmap
_audit_creation_method SHELXL-97
_cell_angle_alpha 90.00
_cell_angle_beta 90.427(2)
_cell_angle_gamma 90.00
_cell_formula_units_Z 2
_cell_length_a 9.1603(11)
_cell_length_b 11.4717(14)
_cell_length_c 10.2381(13)
_cell_measurement_reflns_used CCD
_cell_measurement_temperature 294(2)
_cell_measurement_theta_max 27.5
_cell_measurement_theta_min 1
_cell_volume 1075.8(2)
_computing_cell_refinement 'Bruker SMART'
_computing_data_collection 'Bruker SMART'
_computing_data_reduction 'Bruker SHELXTL'
_computing_molecular_graphics 'Bruker SHELXTL'
_computing_publication_material 'Bruker SHELXTL'
_computing_structure_refinement 'SHELXL-97 (Sheldrick, 1997)'
_computing_structure_solution 'SHELXS-97 (Sheldrick, 1990)'
_diffrn_ambient_temperature 294(2)
_diffrn_measured_fraction_theta_full 0.999
_diffrn_measured_fraction_theta_max 0.999
_diffrn_measurement_device_type 'CCD area detector'
_diffrn_measurement_method 'phi and omega scans'
_diffrn_radiation_monochromator graphite
_diffrn_radiation_source 'fine-focus sealed tube'
_diffrn_radiation_type MoK\a
_diffrn_radiation_wavelength 0.71073
_diffrn_reflns_av_R_equivalents 0.0294
_diffrn_reflns_av_sigmaI/netI 0.0262
_diffrn_reflns_limit_h_max 11
_diffrn_reflns_limit_h_min -11
_diffrn_reflns_limit_k_max 14
_diffrn_reflns_limit_k_min -14
_diffrn_reflns_limit_l_max 13
_diffrn_reflns_limit_l_min -7
_diffrn_reflns_number 7007
_diffrn_reflns_theta_full 27.53
_diffrn_reflns_theta_max 27.53
_diffrn_reflns_theta_min 2.67
_exptl_absorpt_coefficient_mu 2.052
_exptl_absorpt_correction_T_max 0.8211
_exptl_absorpt_correction_T_min 0.6844
_exptl_absorpt_correction_type SADABS
_exptl_crystal_density_diffrn 1.524
_exptl_crystal_density_method 'not measured'
_exptl_crystal_description PRISM
_exptl_crystal_F_000 512
_exptl_crystal_size_max 0.20
_exptl_crystal_size_mid 0.12
_exptl_crystal_size_min 0.10
_refine_diff_density_max 0.461
_refine_diff_density_min -0.475
_refine_diff_density_rms 0.079
_refine_ls_extinction_coef 0.0000(6)
_refine_ls_extinction_expression Fc^*^=kFc[1+0.001xFc^2^\l^3^/sin(2\q)]^-1/4^
_refine_ls_extinction_method SHELXL
_refine_ls_goodness_of_fit_ref 0.725
_refine_ls_hydrogen_treatment mixed
_refine_ls_matrix_type full
_refine_ls_number_parameters 160
_refine_ls_number_reflns 2473
_refine_ls_number_restraints 0
_refine_ls_restrained_S_all 0.725
_refine_ls_R_factor_all 0.0331
_refine_ls_R_factor_gt 0.0283
_refine_ls_shift/su_max 0.014
_refine_ls_shift/su_mean 0.001
_refine_ls_structure_factor_coef Fsqd
_refine_ls_weighting_details 'calc w=1/[\s^2^(Fo^2^)+(0.1000P)^2^+0.0000P] where P=(Fo^2^+2Fc^2^)/3'
_refine_ls_weighting_scheme calc
_refine_ls_wR_factor_gt 0.0865
_refine_ls_wR_factor_ref 0.0920
_reflns_number_gt 2108
_reflns_number_total 2473
_reflns_threshold_expression >2sigma(I)
_cod_data_source_file ic020077j_4.cif
_cod_data_source_block xbh3
_cod_depositor_comments
;
The following automatic conversions were performed:

'_symmetry_cell_setting' value 'Monoclinic' changed to 'monoclinic'
according to the built-in table from CIF Core dictionary named
'cif_core.dic' version 2.4.1 from 2010-06-29.

Automatic conversion script
Id: cif_fix_values 1646 2011-03-28 12:23:43Z adriana 
;
_cod_database_code 4318251

loop_
_symmetry_equiv_pos_as_xyz
'x, y, z'
'-x+1/2, y+1/2, -z+1/2'
'-x, -y, -z'
'x-1/2, -y-1/2, z-1/2'

loop_
_atom_site_label
_atom_site_type_symbol
_atom_site_fract_x
_atom_site_fract_y
_atom_site_fract_z
_atom_site_U_iso_or_equiv
_atom_site_adp_type
_atom_site_occupancy
_atom_site_symmetry_multiplicity
_atom_site_calc_flag
_atom_site_refinement_flags
_atom_site_disorder_assembly
_atom_site_disorder_group
Ni1 Ni 0.169795(16) -0.007563(13) 0.538667(15) 0.02323(5) Uani 1 1 d . . .
P1 P 0.09688(3) -0.08789(3) 0.72145(3) 0.02409(7) Uani 1 1 d . . .
N1 N 0.37192(14) -0.21011(13) 0.49126(14) 0.0469(4) Uani 1 1 d . . .
C1 C 0.29400(14) -0.13376(12) 0.50773(13) 0.0305(3) Uani 1 1 d . . .
P2 P 0.23632(3) 0.07665(3) 0.35520(3) 0.02288(7) Uani 1 1 d . . .
N2 N 0.02495(14) 0.21632(12) 0.61636(14) 0.0461(4) Uani 1 1 d . . .
C2 C 0.07217(13) 0.12820(12) 0.58515(13) 0.0294(3) Uani 1 1 d . . .
C3 C -0.09132(13) -0.05534(12) 0.76718(12) 0.0266(3) Uani 1 1 d . . .
H3B H -0.1193 -0.1025 0.8429 0.056(5) Uiso 1 1 d R . .
H3A H -0.0930 0.0269 0.7855 0.050(5) Uiso 1 1 d R . .
H3C H -0.1554 -0.0721 0.6950 0.060 Uiso 1 1 d R . .
C4 C 0.11245(16) -0.24461(12) 0.73124(16) 0.0371(4) Uani 1 1 d . . .
H4C H 0.0690(16) -0.2817(15) 0.6547(16) 0.040(4) Uiso 1 1 d . . .
H4B H 0.0736(18) -0.2645(18) 0.7961(19) 0.060(6) Uiso 1 1 d . . .
H4A H 0.2177(17) -0.2600(14) 0.7471(16) 0.050(5) Uiso 1 1 d . . .
C5 C 0.19698(18) -0.03579(16) 0.86291(15) 0.0423(4) Uani 1 1 d . . .
H5C H 0.1616(19) -0.0747(17) 0.923(2) 0.063(6) Uiso 1 1 d . . .
H5B H 0.1917(18) 0.0339(16) 0.8628(17) 0.044(5) Uiso 1 1 d . . .
H5A H 0.295(2) -0.068(2) 0.855(2) 0.082(7) Uiso 1 1 d . . .
C6 C 0.27210(16) 0.23200(12) 0.36015(15) 0.0343(3) Uani 1 1 d . . .
H6C H 0.3642(18) 0.2444(16) 0.3931(18) 0.059(6) Uiso 1 1 d . . .
H6B H 0.1969(19) 0.2811(18) 0.392(2) 0.070(6) Uiso 1 1 d . . .
H6A H 0.2802(18) 0.2616(15) 0.2686(19) 0.056(5) Uiso 1 1 d . . .
C7 C 0.39559(16) 0.02206(14) 0.27124(16) 0.0359(4) Uani 1 1 d . . .
H7C H 0.4000(19) 0.0551(18) 0.2037(19) 0.064(6) Uiso 1 1 d . . .
H7B H 0.3822(16) -0.0609(15) 0.2535(17) 0.043(4) Uiso 1 1 d . . .
H7A H 0.480(2) 0.0287(18) 0.324(2) 0.068(6) Uiso 1 1 d . . .

loop_
_atom_site_aniso_label
_atom_site_aniso_U_11
_atom_site_aniso_U_22
_atom_site_aniso_U_33
_atom_site_aniso_U_23
_atom_site_aniso_U_13
_atom_site_aniso_U_12
Ni1 0.02422(9) 0.02477(9) 0.02078(9) 0.00158(6) 0.00655(7) 0.00199(6)
P1 0.02467(14) 0.02692(15) 0.02072(15) 0.00336(12) 0.00414(12) -0.00038(12)
N1 0.0491(7) 0.0460(7) 0.0458(7) -0.0004(6) 0.0117(6) 0.0160(6)
C1 0.0310(6) 0.0337(7) 0.0271(6) 0.0021(5) 0.0057(5) 0.0036(6)
P2 0.02230(14) 0.02329(15) 0.02315(15) 0.00104(12) 0.00784(12) -0.00012(12)
N2 0.0461(7) 0.0393(7) 0.0531(8) -0.0099(6) 0.0149(6) 0.0068(6)
C2 0.0281(6) 0.0338(6) 0.0262(6) 0.0014(6) 0.0076(5) -0.0012(5)
C3 0.0290(6) 0.0308(6) 0.0200(5) 0.0005(5) 0.0051(5) -0.0023(5)
C4 0.0386(7) 0.0304(7) 0.0424(8) 0.0094(6) 0.0109(6) 0.0033(6)
C5 0.0444(8) 0.0521(9) 0.0304(7) 0.0038(7) -0.0043(7) -0.0084(7)
C6 0.0366(7) 0.0249(6) 0.0416(8) 0.0013(6) 0.0080(6) -0.0048(6)
C7 0.0297(6) 0.0378(7) 0.0403(8) 0.0010(7) 0.0153(6) 0.0036(6)

loop_
_atom_type_symbol
_atom_type_description
_atom_type_scat_dispersion_real
_atom_type_scat_dispersion_imag
_atom_type_scat_source
C C 0.0033 0.0016 'International Tables Vol C Tables 4.2.6.8 and 6.1.1.4'
H H 0.0000 0.0000 'International Tables Vol C Tables 4.2.6.8 and 6.1.1.4'
N N 0.0061 0.0033 'International Tables Vol C Tables 4.2.6.8 and 6.1.1.4'
P P 0.1023 0.0942 'International Tables Vol C Tables 4.2.6.8 and 6.1.1.4'
Ni Ni 0.3393 1.1124 'International Tables Vol C Tables 4.2.6.8 and 6.1.1.4'

loop_
_geom_angle_atom_site_label_1
_geom_angle_atom_site_label_2
_geom_angle_atom_site_label_3
_geom_angle
_geom_angle_site_symmetry_1
_geom_angle_site_symmetry_3
_geom_angle_publ_flag
C2 Ni1 C1 170.47(6) . . ?
C2 Ni1 P1 89.05(4) . . ?
C1 Ni1 P1 90.50(4) . . ?
C2 Ni1 P2 89.29(4) . . ?
C1 Ni1 P2 91.29(4) . . ?
P1 Ni1 P2 178.085(13) . . ?
C4 P1 C5 104.18(8) . . ?
C4 P1 C3 105.27(6) . . ?
C5 P1 C3 101.58(7) . . ?
C4 P1 Ni1 116.16(5) . . ?
C5 P1 Ni1 112.84(6) . . ?
C3 P1 Ni1 115.23(4) . . ?
N1 C1 Ni1 178.39(13) . . ?
C6 P2 C7 101.95(7) . . ?
C6 P2 C3 106.25(7) . 3_556 ?
C7 P2 C3 102.21(7) . 3_556 ?
C6 P2 Ni1 117.29(5) . . ?
C7 P2 Ni1 118.83(5) . . ?
C3 P2 Ni1 108.68(4) 3_556 . ?
N2 C2 Ni1 173.42(12) . . ?
P2 C3 P1 118.48(7) 3_556 . ?

loop_
_geom_bond_atom_site_label_1
_geom_bond_atom_site_label_2
_geom_bond_distance
_geom_bond_site_symmetry_2
_geom_bond_publ_flag
Ni1 C2 1.8596(14) . ?
Ni1 C1 1.8697(14) . ?
Ni1 P1 2.1945(4) . ?
Ni1 P2 2.2023(4) . ?
P1 C4 1.8063(15) . ?
P1 C5 1.8100(16) . ?
P1 C3 1.8283(13) . ?
N1 C1 1.1432(19) . ?
P2 C6 1.8127(14) . ?
P2 C7 1.8106(15) . ?
P2 C3 1.8355(13) 3_556 ?
N2 C2 1.1459(19) . ?
C3 P2 1.8355(13) 3_556 ?
